data_2236040
loop_
_publ_author_name
'Naik, Reshma'
'Sankolli, Ravish'
'Anil Kumar, G. N.'
'Row, T. N. Guru'
'Kulkarni, Manohar V.'

_publ_section_title
;
 4-{[Bis(2-hydroxyethyl)amino]methyl}-6-methoxy-2<i>H</i>-chromen-2-one
;
_journal_coeditor_code ZJ2082
_journal_issue 8
_journal_name_full 'Acta Crystallographica Section E'
_journal_page_first o2413
_journal_page_last o2414
_journal_paper_doi 10.1107/S1600536812030759
_journal_volume 68
_journal_year 2012
_chemical_formula_iupac 'C15 H19 N O5'
_chemical_formula_moiety 'C15 H19 N O5'
_chemical_formula_sum 'C15 H19 N O5'
_chemical_formula_weight 293.31
_chemical_name_systematic
;
4-{[Bis(2-hydroxyethyl)amino]methyl}-6-methoxy-2<i>H</i>-chromen-2-one
;
_space_group_IT_number 14
_symmetry_cell_setting monoclinic
_symmetry_space_group_name_Hall '-P 2ybc'
_symmetry_space_group_name_H-M 'P 1 21/c 1'
_atom_sites_solution_hydrogens geom
_atom_sites_solution_primary direct
_atom_sites_solution_secondary difmap
_audit_creation_method 'WinGX routine CIF_UPDATE'
_cell_angle_alpha 90
_cell_angle_beta 92.944(5)
_cell_angle_gamma 90
_cell_formula_units_Z 4
_cell_length_a 9.3038(5)
_cell_length_b 7.9290(5)
_cell_length_c 19.6216(12)
_cell_measurement_reflns_used 2837
_cell_measurement_temperature 123(2)
_cell_measurement_theta_max 29.6
_cell_measurement_theta_min 2.77
_cell_volume 1445.57(15)
_computing_cell_refinement 'SMART (Bruker, 2008)'
_computing_data_collection 'SMART (Bruker, 2008)'
_computing_data_reduction 'SAINT-Plus (Bruker, 2008)'
_computing_molecular_graphics 'ORTEP-3 (Farrugia, 1997) and CAMERON (Watkin <i>et al.</i>, 1996)'
_computing_publication_material 'PARST (Nardelli, 1995) and WinGX (Farrugia, 1999)'
_computing_structure_refinement 'SHELXL97 (Sheldrick, 2008)'
_computing_structure_solution 'SHELXS97 (Sheldrick, 2008)'
_diffrn_ambient_temperature 123(2)
_diffrn_measured_fraction_theta_full 0.999
_diffrn_measured_fraction_theta_max 0.999
_diffrn_measurement_device_type 'Bruker SMART APEX CCD detector'
_diffrn_measurement_method '\w scans'
_diffrn_radiation_monochromator graphite
_diffrn_radiation_type MoK\a
_diffrn_radiation_wavelength 0.71073
_diffrn_reflns_av_R_equivalents 0.0397
_diffrn_reflns_limit_h_max 11
_diffrn_reflns_limit_h_min -11
_diffrn_reflns_limit_k_max 9
_diffrn_reflns_limit_k_min -9
_diffrn_reflns_limit_l_max 23
_diffrn_reflns_limit_l_min -23
_diffrn_reflns_number 14012
_diffrn_reflns_theta_full 25.5
_diffrn_reflns_theta_max 25.5
_diffrn_reflns_theta_min 2.77
_exptl_absorpt_coefficient_mu 0.101
_exptl_absorpt_correction_T_max 0.982
_exptl_absorpt_correction_T_min 0.98
_exptl_absorpt_correction_type multi-scan
_exptl_absorpt_process_details '(SADABS; Bruker, 2008)'
_exptl_crystal_colour white
_exptl_crystal_density_diffrn 1.348
_exptl_crystal_density_method 'not measured'
_exptl_crystal_description block
_exptl_crystal_F_000 624
_exptl_crystal_size_max 0.2
_exptl_crystal_size_mid 0.18
_exptl_crystal_size_min 0.18
_refine_diff_density_max 0.505
_refine_diff_density_min -0.262
_refine_ls_extinction_coef 0.0048(14)
_refine_ls_extinction_method 'SHELXL97 (Sheldrick, 2008)'
_refine_ls_goodness_of_fit_ref 1.022
_refine_ls_hydrogen_treatment constr
_refine_ls_matrix_type full
_refine_ls_number_parameters 194
_refine_ls_number_reflns 2694
_refine_ls_number_restraints 0
_refine_ls_restrained_S_all 1.022
_refine_ls_R_factor_all 0.0708
_refine_ls_R_factor_gt 0.0526
_refine_ls_shift/su_max 0
_refine_ls_shift/su_mean 0
_refine_ls_structure_factor_coef Fsqd
_refine_ls_weighting_details 'calc w=1/[\s^2^(Fo^2^)+(0.0607P)^2^+0.6914P] where P=(Fo^2^+2Fc^2^)/3'
_refine_ls_weighting_scheme calc
_refine_ls_wR_factor_ref 0.1494
_reflns_number_gt 1994
_reflns_number_total 2694
_reflns_threshold_expression I>2\s(I)
_cod_data_source_file zj2082.cif
_cod_data_source_block I
_cod_original_cell_volume 1445.56(15)
_cod_original_sg_symbol_H-M 'P 21/c'
_cod_database_code 2236040
_cod_database_fobs_code 2236040

loop_
_symmetry_equiv_pos_as_xyz
'x, y, z'
'-x, y+1/2, -z+1/2'
'-x, -y, -z'
'x, -y-1/2, z-1/2'

loop_
_atom_site_type_symbol
_atom_site_label
_atom_site_fract_x
_atom_site_fract_y
_atom_site_fract_z
_atom_site_U_iso_or_equiv
_atom_site_adp_type
_atom_site_calc_flag
_atom_site_refinement_flags
_atom_site_occupancy
C C1 0.6985(3) 0.3637(5) 0.38763(14) 0.0794(9) Uani d . 1
H H1A 0.6439 0.2862 0.3572 0.119 Uiso calc R 1
H H1B 0.7954 0.3787 0.3713 0.119 Uiso calc R 1
H H1C 0.6494 0.473 0.3881 0.119 Uiso calc R 1
C C2 0.5821(2) 0.2628(3) 0.48505(12) 0.0478(6) Uani d . 1
C C3 0.5966(3) 0.1769(3) 0.54703(13) 0.0576(7) Uani d . 1
H H3 0.6895 0.1449 0.5648 0.069 Uiso calc R 1
C C4 0.4789(3) 0.1386(3) 0.58220(12) 0.0582(7) Uani d . 1
H H4 0.4892 0.0812 0.6247 0.07 Uiso calc R 1
C C5 0.3436(3) 0.1843(3) 0.55550(11) 0.0477(6) Uani d . 1
C C6 0.0911(3) 0.1865(3) 0.57398(13) 0.0587(6) Uani d . 1
C C7 0.0712(2) 0.2717(3) 0.50921(11) 0.0489(6) Uani d . 1
H H7 -0.0241 0.2978 0.4929 0.059 Uiso calc R 1
C C8 0.1804(2) 0.3160(3) 0.47075(10) 0.0384(5) Uani d . 1
C C9 0.3255(2) 0.2694(3) 0.49382(10) 0.0388(5) Uani d . 1
C C10 0.4483(2) 0.3085(3) 0.45839(11) 0.0403(5) Uani d . 1
H H10 0.4391 0.3666 0.416 0.048 Uiso calc R 1
C C11 0.1511(2) 0.4227(3) 0.40816(10) 0.0396(5) Uani d . 1
H H11A 0.0465 0.446 0.4035 0.048 Uiso calc R 1
H H11B 0.2009 0.5322 0.4151 0.048 Uiso calc R 1
C C12 0.1882(2) 0.4748(3) 0.28977(11) 0.0533(6) Uani d . 1
H H12A 0.1148 0.5608 0.2994 0.064 Uiso calc R 1
H H12B 0.1587 0.419 0.2461 0.064 Uiso calc R 1
C C13 0.3309(3) 0.5588(3) 0.28329(13) 0.0631(7) Uani d . 1
H H13A 0.3242 0.6448 0.2467 0.076 Uiso calc R 1
H H13B 0.3614 0.6154 0.3266 0.076 Uiso calc R 1
C C14 0.1223(2) 0.1916(3) 0.32783(12) 0.0512(6) Uani d . 1
H H14A 0.0226 0.2163 0.3107 0.061 Uiso calc R 1
H H14B 0.1171 0.1226 0.3697 0.061 Uiso calc R 1
C C15 0.1966(3) 0.0928(4) 0.27525(14) 0.0663(7) Uani d . 1
H H15A 0.159 -0.024 0.2744 0.08 Uiso calc R 1
H H15B 0.1741 0.1433 0.2298 0.08 Uiso calc R 1
N N1 0.19564(16) 0.3493(2) 0.34476(8) 0.0376(4) Uani d . 1
O O1 0.2286(2) 0.1440(2) 0.59428(8) 0.0618(5) Uani d . 1
O O2 -0.0017(2) 0.1540(3) 0.61251(10) 0.0857(7) Uani d . 1
O O3 0.43185(19) 0.4325(3) 0.26743(10) 0.0751(6) Uani d . 1
H H3A 0.506 0.4782 0.2532 0.113 Uiso calc R 1
O O4 0.34542(19) 0.0885(3) 0.28742(12) 0.0841(7) Uani d . 1
H H4A 0.3776 0.1875 0.2893 0.126 Uiso calc R 1
O O5 0.70828(16) 0.2960(2) 0.45453(9) 0.0662(5) Uani d . 1

loop_
_atom_site_aniso_label
_atom_site_aniso_U_11
_atom_site_aniso_U_22
_atom_site_aniso_U_33
_atom_site_aniso_U_12
_atom_site_aniso_U_13
_atom_site_aniso_U_23
C1 0.0469(14) 0.131(3) 0.0604(17) -0.0038(16) 0.0068(12) -0.0128(18)
C2 0.0422(12) 0.0498(13) 0.0503(13) 0.0045(10) -0.0086(10) -0.0120(11)
C3 0.0588(15) 0.0521(14) 0.0592(15) 0.0117(12) -0.0228(12) -0.0096(12)
C4 0.0791(18) 0.0484(14) 0.0449(13) 0.0037(12) -0.0171(12) 0.0041(11)
C5 0.0628(14) 0.0406(12) 0.0396(12) -0.0014(10) 0.0002(10) 0.0000(10)
C6 0.0666(16) 0.0563(15) 0.0544(15) -0.0097(13) 0.0150(13) 0.0012(12)
C7 0.0491(12) 0.0529(13) 0.0453(13) -0.0036(10) 0.0101(10) -0.0010(11)
C8 0.0420(11) 0.0376(11) 0.0357(11) 0.0003(9) 0.0038(8) -0.0056(9)
C9 0.0465(12) 0.0340(11) 0.0354(11) 0.0012(9) -0.0014(9) -0.0043(9)
C10 0.0416(11) 0.0404(11) 0.0383(11) 0.0023(9) -0.0026(9) -0.0053(9)
C11 0.0349(10) 0.0443(12) 0.0400(11) 0.0048(9) 0.0040(8) -0.0015(9)
C12 0.0523(13) 0.0653(16) 0.0421(12) 0.0122(11) 0.0014(10) 0.0114(11)
C13 0.0777(17) 0.0579(16) 0.0551(15) -0.0041(14) 0.0164(13) 0.0162(12)
C14 0.0431(12) 0.0556(14) 0.0556(14) -0.0050(10) 0.0102(10) -0.0145(11)
C15 0.0559(15) 0.0741(18) 0.0695(17) 0.0041(13) 0.0103(12) -0.0231(15)
N1 0.0332(8) 0.0461(10) 0.0336(9) 0.0010(7) 0.0036(7) 0.0016(7)
O1 0.0804(12) 0.0614(11) 0.0441(9) -0.0060(9) 0.0082(8) 0.0127(8)
O2 0.0929(14) 0.0930(16) 0.0747(13) -0.0181(12) 0.0384(11) 0.0192(12)
O3 0.0592(11) 0.0812(14) 0.0872(14) -0.0104(10) 0.0272(10) 0.0099(11)
O4 0.0599(11) 0.0792(14) 0.1143(17) 0.0198(10) 0.0140(11) -0.0294(13)
O5 0.0376(9) 0.0929(14) 0.0672(12) 0.0067(9) -0.0067(8) -0.0087(10)

loop_
_atom_type_symbol
_atom_type_description
_atom_type_scat_dispersion_real
_atom_type_scat_dispersion_imag
_atom_type_scat_source
C C 0.0033 0.0016 'International Tables Vol C Tables 4.2.6.8 and 6.1.1.4'
H H 0 0 'International Tables Vol C Tables 4.2.6.8 and 6.1.1.4'
N N 0.0061 0.0033 'International Tables Vol C Tables 4.2.6.8 and 6.1.1.4'
O O 0.0106 0.006 'International Tables Vol C Tables 4.2.6.8 and 6.1.1.4'

loop_
_geom_angle_atom_site_label_1
_geom_angle_atom_site_label_2
_geom_angle_atom_site_label_3
_geom_angle
O5 C1 H1A 109.5
O5 C1 H1B 109.5
H1A C1 H1B 109.5
O5 C1 H1C 109.5
H1A C1 H1C 109.5
H1B C1 H1C 109.5
O5 C2 C10 124.2(2)
O5 C2 C3 115.36(19)
C10 C2 C3 120.4(2)
C4 C3 C2 120.5(2)
C4 C3 H3 119.7
C2 C3 H3 119.7
C3 C4 C5 119.3(2)
C3 C4 H4 120.3
C5 C4 H4 120.3
O1 C5 C4 116.4(2)
O1 C5 C9 122.0(2)
C4 C5 C9 121.6(2)
O2 C6 O1 117.1(2)
O2 C6 C7 126.1(3)
O1 C6 C7 116.7(2)
C8 C7 C6 123.4(2)
C8 C7 H7 118.3
C6 C7 H7 118.3
C7 C8 C9 118.5(2)
C7 C8 C11 119.67(19)
C9 C8 C11 121.66(17)
C5 C9 C10 118.31(19)
C5 C9 C8 117.74(19)
C10 C9 C8 123.94(19)
C2 C10 C9 119.9(2)
C2 C10 H10 120.1
C9 C10 H10 120.1
N1 C11 C8 115.19(17)
N1 C11 H11A 108.5
C8 C11 H11A 108.5
N1 C11 H11B 108.5
C8 C11 H11B 108.5
H11A C11 H11B 107.5
N1 C12 C13 110.84(18)
N1 C12 H12A 109.5
C13 C12 H12A 109.5
N1 C12 H12B 109.5
C13 C12 H12B 109.5
H12A C12 H12B 108.1
O3 C13 C12 107.7(2)
O3 C13 H13A 110.2
C12 C13 H13A 110.2
O3 C13 H13B 110.2
C12 C13 H13B 110.2
H13A C13 H13B 108.5
N1 C14 C15 112.37(19)
N1 C14 H14A 109.1
C15 C14 H14A 109.1
N1 C14 H14B 109.1
C15 C14 H14B 109.1
H14A C14 H14B 107.9
O4 C15 C14 112.7(2)
O4 C15 H15A 109.1
C14 C15 H15A 109.1
O4 C15 H15B 109.1
C14 C15 H15B 109.1
H15A C15 H15B 107.8
C11 N1 C14 112.88(16)
C11 N1 C12 110.68(17)
C14 N1 C12 114.28(18)
C6 O1 C5 121.58(18)
C13 O3 H3A 109.5
C15 O4 H4A 109.5
C2 O5 C1 117.51(17)

loop_
_geom_bond_atom_site_label_1
_geom_bond_atom_site_label_2
_geom_bond_distance
C1 O5 1.417(3)
C1 H1A 0.98
C1 H1B 0.98
C1 H1C 0.98
C2 O5 1.370(3)
C2 C10 1.374(3)
C2 C3 1.394(3)
C3 C4 1.358(4)
C3 H3 0.95
C4 C5 1.386(3)
C4 H4 0.95
C5 O1 1.382(3)
C5 C9 1.388(3)
C6 O2 1.204(3)
C6 O1 1.363(3)
C6 C7 1.443(3)
C7 C8 1.343(3)
C7 H7 0.95
C8 C9 1.450(3)
C8 C11 1.505(3)
C9 C10 1.402(3)
C10 H10 0.95
C11 N1 1.453(2)
C11 H11A 0.99
C11 H11B 0.99
C12 N1 1.467(3)
C12 C13 1.497(3)
C12 H12A 0.99
C12 H12B 0.99
C13 O3 1.419(3)
C13 H13A 0.99
C13 H13B 0.99
C14 N1 1.455(3)
C14 C15 1.493(3)
C14 H14A 0.99
C14 H14B 0.99
C15 O4 1.393(3)
C15 H15A 0.99
C15 H15B 0.99
O3 H3A 0.84
O4 H4A 0.84

loop_
_geom_hbond_atom_site_label_D
_geom_hbond_atom_site_label_H
_geom_hbond_atom_site_label_A
_geom_hbond_site_symmetry_A
_geom_hbond_distance_DH
_geom_hbond_distance_HA
_geom_hbond_distance_DA
_geom_hbond_angle_DHA
_geom_hbond_publ_flag
O3 H3A O4 2_655 0.84 1.85 2.685(3) 174 yes
O4 H4A O3 . 0.84 2.06 2.875(3) 164 yes
C7 H7 O5 1_455 0.95 2.56 3.494(2) 167 yes
C14 H14B O2 3_556 0.99 2.48 3.206(3) 130 yes

loop_
_geom_torsion_atom_site_label_1
_geom_torsion_atom_site_label_2
_geom_torsion_atom_site_label_3
_geom_torsion_atom_site_label_4
_geom_torsion
O5 C2 C3 C4 179.4(2)
C10 C2 C3 C4 -0.6(4)
C2 C3 C4 C5 0.7(4)
C3 C4 C5 O1 -179.1(2)
C3 C4 C5 C9 -0.5(4)
O2 C6 C7 C8 174.7(3)
O1 C6 C7 C8 -3.0(4)
C6 C7 C8 C9 2.9(3)
C6 C7 C8 C11 -172.6(2)
O1 C5 C9 C10 178.66(19)
C4 C5 C9 C10 0.1(3)
O1 C5 C9 C8 0.1(3)
C4 C5 C9 C8 -178.4(2)
C7 C8 C9 C5 -1.4(3)
C11 C8 C9 C5 174.02(19)
C7 C8 C9 C10 -179.8(2)
C11 C8 C9 C10 -4.4(3)
O5 C2 C10 C9 -179.68(19)
C3 C2 C10 C9 0.3(3)
C5 C9 C10 C2 0.0(3)
C8 C9 C10 C2 178.38(19)
C7 C8 C11 N1 -122.5(2)
C9 C8 C11 N1 62.1(3)
N1 C12 C13 O3 60.9(3)
N1 C14 C15 O4 43.9(3)
C8 C11 N1 C14 61.4(2)
C8 C11 N1 C12 -169.10(17)
C15 C14 N1 C11 -163.4(2)
C15 C14 N1 C12 68.9(3)
C13 C12 N1 C11 94.1(2)
C13 C12 N1 C14 -137.1(2)
O2 C6 O1 C5 -176.4(2)
C7 C6 O1 C5 1.6(3)
C4 C5 O1 C6 178.3(2)
C9 C5 O1 C6 -0.3(3)
C10 C2 O5 C1 -7.8(3)
C3 C2 O5 C1 172.2(2)

loop_
_cod_related_entry_id
_cod_related_entry_database
_cod_related_entry_code
1 ChemSpider 30658016
